data_1507709
loop_
_publ_author_name
'Xia, Xiao-Feng'
'Zhang, Lu-Lu'
'Song, Xian-Rong'
'Liu, Xue-Yuan'
'Liang, Yong-Min'

_publ_section_title
;
 Copper-catalyzed oxidative cyclization of enynes for the synthesis of
 4-carbonyl-quinolines with O2.
;
_journal_issue 10
_journal_name_full 'Organic letters'
_journal_page_first 2480
_journal_page_last 2483
_journal_paper_doi 10.1021/ol300896h
_journal_volume 14
_journal_year 2012
_chemical_formula_sum 'C25 H19 N O3'
_chemical_formula_weight 381.41
_chemical_name_systematic
; 
 ? 
;
_space_group_IT_number 14
_symmetry_cell_setting monoclinic
_symmetry_space_group_name_Hall '-P 2ybc'
_symmetry_space_group_name_H-M 'P 1 21/c 1'
_atom_sites_solution_hydrogens geom
_atom_sites_solution_primary direct
_atom_sites_solution_secondary difmap
_audit_creation_method SHELXL-97
_cell_angle_alpha 90.00
_cell_angle_beta 101.253(2)
_cell_angle_gamma 90.00
_cell_formula_units_Z 4
_cell_length_a 12.2143(19)
_cell_length_b 20.809(3)
_cell_length_c 7.8088(12)
_cell_measurement_reflns_used 2808
_cell_measurement_temperature 296(2)
_cell_measurement_theta_max 22.59
_cell_measurement_theta_min 2.83
_cell_volume 1946.6(5)
_computing_cell_refinement 'Bruker SAINT'
_computing_data_collection 'Bruker APEX2'
_computing_data_reduction 'Bruker SAINT'
_computing_molecular_graphics 'Bruker SHELXTL'
_computing_publication_material 'Bruker SHELXTL'
_computing_structure_refinement 'SHELXL-97 (Sheldrick, 2008)'
_computing_structure_solution 'SHELXS-97 (Sheldrick, 2008)'
_diffrn_ambient_temperature 296(2)
_diffrn_measured_fraction_theta_full 0.998
_diffrn_measured_fraction_theta_max 0.998
_diffrn_measurement_device_type 'Bruker APEX-II CCD'
_diffrn_measurement_method '\f and \w scans'
_diffrn_radiation_monochromator graphite
_diffrn_radiation_source 'fine-focus sealed tube'
_diffrn_radiation_type MoK\a
_diffrn_radiation_wavelength 0.71073
_diffrn_reflns_av_R_equivalents 0.0362
_diffrn_reflns_av_sigmaI/netI 0.0334
_diffrn_reflns_limit_h_max 14
_diffrn_reflns_limit_h_min -13
_diffrn_reflns_limit_k_max 25
_diffrn_reflns_limit_k_min -25
_diffrn_reflns_limit_l_max 9
_diffrn_reflns_limit_l_min -9
_diffrn_reflns_number 14072
_diffrn_reflns_theta_full 25.49
_diffrn_reflns_theta_max 25.49
_diffrn_reflns_theta_min 2.59
_exptl_absorpt_coefficient_mu 0.086
_exptl_absorpt_correction_T_max 0.9839
_exptl_absorpt_correction_T_min 0.9806
_exptl_absorpt_correction_type multi-scan
_exptl_absorpt_process_details SADABS
_exptl_crystal_colour yellow
_exptl_crystal_density_diffrn 1.301
_exptl_crystal_density_method 'not measured'
_exptl_crystal_description block
_exptl_crystal_F_000 800
_exptl_crystal_size_max 0.23
_exptl_crystal_size_mid 0.22
_exptl_crystal_size_min 0.19
_refine_diff_density_max 0.132
_refine_diff_density_min -0.172
_refine_diff_density_rms 0.034
_refine_ls_extinction_method none
_refine_ls_goodness_of_fit_ref 1.016
_refine_ls_hydrogen_treatment constr
_refine_ls_matrix_type full
_refine_ls_number_parameters 263
_refine_ls_number_reflns 3620
_refine_ls_number_restraints 0
_refine_ls_restrained_S_all 1.016
_refine_ls_R_factor_all 0.0683
_refine_ls_R_factor_gt 0.0437
_refine_ls_shift/su_max 0.000
_refine_ls_shift/su_mean 0.000
_refine_ls_structure_factor_coef Fsqd
_refine_ls_weighting_details 'calc w=1/[\s^2^(Fo^2^)+(0.0477P)^2^+0.3351P] where P=(Fo^2^+2Fc^2^)/3'
_refine_ls_weighting_scheme calc
_refine_ls_wR_factor_gt 0.0972
_refine_ls_wR_factor_ref 0.1100
_reflns_number_gt 2554
_reflns_number_total 3620
_reflns_threshold_expression >2sigma(I)
_cod_data_source_file ol300896h_si_003.cif
_cod_data_source_block p21c
_cod_depositor_comments
;
The following automatic conversions were performed:

'_symmetry_cell_setting' value 'Monoclinic' changed to 'monoclinic'
according to /home/saulius/struct/CIF-dictionaries/cif_core.dic
dictionary named 'cif_core.dic' version 2.4.1 from 2010-06-29.

Automatic conversion script
Id: cif_fix_values 1715 2011-07-08 13:25:40Z adriana 

 Adding full bibliography for 1507708--1507709.cif.
;
_cod_original_sg_symbol_H-M P2(1)/c
_cod_database_code 1507709

loop_
_symmetry_equiv_pos_as_xyz
'x, y, z'
'-x, y+1/2, -z+1/2'
'-x, -y, -z'
'x, -y-1/2, z-1/2'

loop_
_atom_site_label
_atom_site_type_symbol
_atom_site_fract_x
_atom_site_fract_y
_atom_site_fract_z
_atom_site_U_iso_or_equiv
_atom_site_adp_type
_atom_site_occupancy
_atom_site_symmetry_multiplicity
_atom_site_calc_flag
_atom_site_refinement_flags
C1 C -0.00607(14) -0.01238(8) 0.7303(2) 0.0393(4) Uani 1 1 d .
C2 C -0.03826(16) -0.07662(9) 0.6878(3) 0.0498(5) Uani 1 1 d .
H2 H -0.1134 -0.0879 0.6674 0.060 Uiso 1 1 calc R
C3 C 0.04035(17) -0.12200(9) 0.6766(3) 0.0524(5) Uani 1 1 d .
H3 H 0.0184 -0.1641 0.6482 0.063 Uiso 1 1 calc R
C4 C 0.15353(17) -0.10601(9) 0.7073(3) 0.0520(5) Uani 1 1 d .
H4 H 0.2064 -0.1377 0.7015 0.062 Uiso 1 1 calc R
C5 C 0.18672(16) -0.04467(9) 0.7455(3) 0.0495(5) Uani 1 1 d .
H5 H 0.2623 -0.0345 0.7639 0.059 Uiso 1 1 calc R
C6 C 0.10802(14) 0.00398(8) 0.7577(2) 0.0381(4) Uani 1 1 d .
C7 C 0.13642(14) 0.06962(8) 0.7875(2) 0.0368(4) Uani 1 1 d .
C8 C 0.05373(14) 0.11422(8) 0.7897(2) 0.0358(4) Uani 1 1 d .
C9 C -0.05933(14) 0.09221(8) 0.7735(2) 0.0367(4) Uani 1 1 d .
C10 C -0.15227(14) 0.13580(8) 0.7942(2) 0.0379(4) Uani 1 1 d .
C11 C -0.25896(15) 0.12462(9) 0.6985(3) 0.0484(5) Uani 1 1 d .
H11 H -0.2711 0.0907 0.6195 0.058 Uiso 1 1 calc R
C12 C -0.34703(16) 0.16341(11) 0.7196(3) 0.0593(6) Uani 1 1 d .
H12 H -0.4179 0.1560 0.6536 0.071 Uiso 1 1 calc R
C13 C -0.33022(18) 0.21295(10) 0.8379(3) 0.0630(6) Uani 1 1 d .
H13 H -0.3896 0.2391 0.8519 0.076 Uiso 1 1 calc R
C14 C -0.22548(18) 0.22392(10) 0.9358(3) 0.0573(5) Uani 1 1 d .
H14 H -0.2143 0.2571 1.0170 0.069 Uiso 1 1 calc R
C15 C -0.13722(16) 0.18576(9) 0.9137(2) 0.0464(5) Uani 1 1 d .
H15 H -0.0666 0.1936 0.9799 0.056 Uiso 1 1 calc R
C16 C 0.08040(14) 0.18399(8) 0.7831(2) 0.0380(4) Uani 1 1 d .
C17 C 0.21724(15) 0.26430(9) 0.8834(3) 0.0533(5) Uani 1 1 d .
H17A H 0.1871 0.2928 0.9608 0.064 Uiso 1 1 calc R
H17B H 0.1956 0.2804 0.7651 0.064 Uiso 1 1 calc R
C18 C 0.34126(17) 0.26179(11) 0.9349(3) 0.0724(7) Uani 1 1 d .
H18A H 0.3619 0.2435 1.0495 0.109 Uiso 1 1 calc R
H18B H 0.3711 0.3045 0.9354 0.109 Uiso 1 1 calc R
H18C H 0.3707 0.2358 0.8529 0.109 Uiso 1 1 calc R
C19 C 0.25725(15) 0.08840(8) 0.7985(3) 0.0430(4) Uani 1 1 d .
C20 C 0.33605(14) 0.08016(8) 0.9662(3) 0.0463(5) Uani 1 1 d .
C21 C 0.30254(17) 0.05618(10) 1.1125(3) 0.0577(5) Uani 1 1 d .
H21 H 0.2290 0.0431 1.1059 0.069 Uiso 1 1 calc R
C22 C 0.3781(2) 0.05161(13) 1.2691(3) 0.0840(8) Uani 1 1 d .
H22 H 0.3558 0.0352 1.3676 0.101 Uiso 1 1 calc R
C23 C 0.4866(3) 0.07143(15) 1.2779(5) 0.1030(11) Uani 1 1 d .
H23 H 0.5375 0.0687 1.3830 0.124 Uiso 1 1 calc R
C24 C 0.5197(2) 0.09509(14) 1.1337(5) 0.1080(12) Uani 1 1 d .
H24 H 0.5930 0.1087 1.1411 0.130 Uiso 1 1 calc R
C25 C 0.44603(17) 0.09890(11) 0.9780(4) 0.0766(8) Uani 1 1 d .
H25 H 0.4699 0.1142 0.8795 0.092 Uiso 1 1 calc R
N1 N -0.08712(11) 0.03156(7) 0.74374(19) 0.0415(4) Uani 1 1 d .
O1 O 0.02689(11) 0.22127(6) 0.68306(18) 0.0544(4) Uani 1 1 d .
O2 O 0.17404(10) 0.19938(6) 0.89475(16) 0.0467(3) Uani 1 1 d .
O3 O 0.28598(12) 0.10806(7) 0.6676(2) 0.0656(4) Uani 1 1 d .

loop_
_atom_site_aniso_label
_atom_site_aniso_U_11
_atom_site_aniso_U_22
_atom_site_aniso_U_33
_atom_site_aniso_U_23
_atom_site_aniso_U_13
_atom_site_aniso_U_12
C1 0.0416(10) 0.0347(10) 0.0411(10) 0.0001(8) 0.0068(8) -0.0017(8)
C2 0.0478(11) 0.0414(11) 0.0584(12) -0.0047(9) 0.0060(9) -0.0075(9)
C3 0.0648(14) 0.0326(10) 0.0583(12) -0.0072(9) 0.0083(10) -0.0041(9)
C4 0.0567(13) 0.0371(11) 0.0626(13) -0.0023(9) 0.0127(10) 0.0080(9)
C5 0.0436(11) 0.0418(11) 0.0633(13) 0.0005(9) 0.0108(9) 0.0030(9)
C6 0.0397(10) 0.0340(10) 0.0403(10) 0.0014(8) 0.0071(8) 0.0011(8)
C7 0.0358(9) 0.0364(10) 0.0380(10) 0.0025(7) 0.0065(8) -0.0014(8)
C8 0.0362(10) 0.0342(9) 0.0363(9) 0.0009(7) 0.0051(7) -0.0010(8)
C9 0.0354(9) 0.0364(10) 0.0372(9) 0.0015(7) 0.0046(7) -0.0017(7)
C10 0.0350(10) 0.0369(10) 0.0429(10) 0.0036(8) 0.0104(8) -0.0016(7)
C11 0.0380(11) 0.0492(12) 0.0583(12) -0.0025(9) 0.0103(9) -0.0043(9)
C12 0.0343(11) 0.0669(14) 0.0770(15) 0.0025(12) 0.0119(10) -0.0002(10)
C13 0.0509(13) 0.0573(14) 0.0874(16) 0.0057(12) 0.0300(12) 0.0121(10)
C14 0.0631(14) 0.0487(12) 0.0663(14) -0.0077(10) 0.0280(11) 0.0022(10)
C15 0.0469(11) 0.0459(11) 0.0472(11) -0.0020(9) 0.0113(9) -0.0015(9)
C16 0.0354(10) 0.0368(10) 0.0430(10) 0.0002(8) 0.0106(8) -0.0006(8)
C17 0.0521(12) 0.0355(11) 0.0716(14) -0.0071(9) 0.0107(10) -0.0107(9)
C18 0.0537(14) 0.0637(15) 0.1002(19) -0.0083(13) 0.0164(12) -0.0186(11)
C19 0.0407(10) 0.0319(10) 0.0594(12) 0.0021(9) 0.0168(9) 0.0015(8)
C20 0.0317(10) 0.0372(10) 0.0692(13) 0.0043(9) 0.0082(9) 0.0022(8)
C21 0.0461(12) 0.0632(14) 0.0601(13) -0.0005(10) 0.0013(10) -0.0004(10)
C22 0.0844(19) 0.0864(19) 0.0701(17) 0.0021(13) -0.0123(14) 0.0134(15)
C23 0.079(2) 0.078(2) 0.123(3) -0.0060(18) -0.0511(19) 0.0112(16)
C24 0.0449(15) 0.079(2) 0.180(4) 0.023(2) -0.028(2) -0.0015(13)
C25 0.0342(12) 0.0645(15) 0.127(2) 0.0210(14) 0.0064(13) -0.0012(10)
N1 0.0366(8) 0.0365(9) 0.0506(9) -0.0014(7) 0.0063(7) -0.0031(7)
O1 0.0518(8) 0.0407(8) 0.0659(9) 0.0128(7) -0.0006(7) 0.0008(6)
O2 0.0437(7) 0.0365(7) 0.0559(8) 0.0009(6) 0.0000(6) -0.0069(6)
O3 0.0629(10) 0.0708(10) 0.0697(10) 0.0133(8) 0.0291(8) -0.0062(8)

loop_
_atom_type_symbol
_atom_type_description
_atom_type_scat_dispersion_real
_atom_type_scat_dispersion_imag
_atom_type_scat_source
C C 0.0033 0.0016 'International Tables Vol C Tables 4.2.6.8 and 6.1.1.4'
H H 0.0000 0.0000 'International Tables Vol C Tables 4.2.6.8 and 6.1.1.4'
N N 0.0061 0.0033 'International Tables Vol C Tables 4.2.6.8 and 6.1.1.4'
O O 0.0106 0.0060 'International Tables Vol C Tables 4.2.6.8 and 6.1.1.4'

loop_
_geom_angle_atom_site_label_1
_geom_angle_atom_site_label_2
_geom_angle_atom_site_label_3
_geom_angle
N1 C1 C6 122.42(15)
N1 C1 C2 118.56(16)
C6 C1 C2 119.02(16)
C3 C2 C1 120.22(18)
C3 C2 H2 119.9
C1 C2 H2 119.9
C2 C3 C4 120.70(17)
C2 C3 H3 119.6
C4 C3 H3 119.6
C5 C4 C3 120.40(18)
C5 C4 H4 119.8
C3 C4 H4 119.8
C4 C5 C6 120.79(18)
C4 C5 H5 119.6
C6 C5 H5 119.6
C1 C6 C5 118.84(16)
C1 C6 C7 117.43(15)
C5 C6 C7 123.64(16)
C8 C7 C6 119.74(15)
C8 C7 C19 122.41(15)
C6 C7 C19 117.59(15)
C7 C8 C9 118.66(15)
C7 C8 C16 119.42(15)
C9 C8 C16 121.33(15)
N1 C9 C8 122.12(15)
N1 C9 C10 115.36(15)
C8 C9 C10 122.50(15)
C15 C10 C11 118.38(16)
C15 C10 C9 121.85(16)
C11 C10 C9 119.67(16)
C12 C11 C10 120.57(19)
C12 C11 H11 119.7
C10 C11 H11 119.7
C13 C12 C11 120.13(19)
C13 C12 H12 119.9
C11 C12 H12 119.9
C12 C13 C14 119.96(19)
C12 C13 H13 120.0
C14 C13 H13 120.0
C13 C14 C15 120.06(19)
C13 C14 H14 120.0
C15 C14 H14 120.0
C14 C15 C10 120.87(18)
C14 C15 H15 119.6
C10 C15 H15 119.6
O1 C16 O2 123.95(16)
O1 C16 C8 123.85(16)
O2 C16 C8 112.10(14)
O2 C17 C18 108.16(16)
O2 C17 H17A 110.1
C18 C17 H17A 110.1
O2 C17 H17B 110.1
C18 C17 H17B 110.1
H17A C17 H17B 108.4
C17 C18 H18A 109.5
C17 C18 H18B 109.5
H18A C18 H18B 109.5
C17 C18 H18C 109.5
H18A C18 H18C 109.5
H18B C18 H18C 109.5
O3 C19 C20 122.70(17)
O3 C19 C7 118.56(17)
C20 C19 C7 118.71(16)
C21 C20 C25 119.2(2)
C21 C20 C19 121.95(16)
C25 C20 C19 118.84(19)
C20 C21 C22 120.1(2)
C20 C21 H21 119.9
C22 C21 H21 119.9
C23 C22 C21 119.6(3)
C23 C22 H22 120.2
C21 C22 H22 120.2
C24 C23 C22 120.4(3)
C24 C23 H23 119.8
C22 C23 H23 119.8
C23 C24 C25 120.5(3)
C23 C24 H24 119.8
C25 C24 H24 119.8
C24 C25 C20 120.3(3)
C24 C25 H25 119.8
C20 C25 H25 119.8
C9 N1 C1 119.31(15)
C16 O2 C17 117.15(14)

loop_
_geom_bond_atom_site_label_1
_geom_bond_atom_site_label_2
_geom_bond_distance
C1 N1 1.367(2)
C1 C6 1.410(2)
C1 C2 1.414(2)
C2 C3 1.362(3)
C2 H2 0.9300
C3 C4 1.396(3)
C3 H3 0.9300
C4 C5 1.355(3)
C4 H4 0.9300
C5 C6 1.412(2)
C5 H5 0.9300
C6 C7 1.417(2)
C7 C8 1.374(2)
C7 C19 1.513(2)
C8 C9 1.437(2)
C8 C16 1.491(2)
C9 N1 1.316(2)
C9 C10 1.486(2)
C10 C15 1.385(2)
C10 C11 1.390(2)
C11 C12 1.380(3)
C11 H11 0.9300
C12 C13 1.373(3)
C12 H12 0.9300
C13 C14 1.375(3)
C13 H13 0.9300
C14 C15 1.376(3)
C14 H14 0.9300
C15 H15 0.9300
C16 O1 1.200(2)
C16 O2 1.3348(19)
C17 O2 1.459(2)
C17 C18 1.490(3)
C17 H17A 0.9700
C17 H17B 0.9700
C18 H18A 0.9600
C18 H18B 0.9600
C18 H18C 0.9600
C19 O3 1.215(2)
C19 C20 1.476(3)
C20 C21 1.380(3)
C20 C25 1.385(3)
C21 C22 1.384(3)
C21 H21 0.9300
C22 C23 1.376(4)
C22 H22 0.9300
C23 C24 1.361(4)
C23 H23 0.9300
C24 C25 1.366(4)
C24 H24 0.9300
C25 H25 0.9300

loop_
_geom_torsion_atom_site_label_1
_geom_torsion_atom_site_label_2
_geom_torsion_atom_site_label_3
_geom_torsion_atom_site_label_4
_geom_torsion
N1 C1 C2 C3 -178.70(17)
C6 C1 C2 C3 1.1(3)
C1 C2 C3 C4 0.2(3)
C2 C3 C4 C5 -1.3(3)
C3 C4 C5 C6 1.0(3)
N1 C1 C6 C5 178.44(16)
C2 C1 C6 C5 -1.3(2)
N1 C1 C6 C7 -4.7(2)
C2 C1 C6 C7 175.51(16)
C4 C5 C6 C1 0.3(3)
C4 C5 C6 C7 -176.32(17)
C1 C6 C7 C8 0.4(2)
C5 C6 C7 C8 177.07(16)
C1 C6 C7 C19 -173.85(15)
C5 C6 C7 C19 2.8(3)
C6 C7 C8 C9 4.2(2)
C19 C7 C8 C9 178.20(16)
C6 C7 C8 C16 -167.12(15)
C19 C7 C8 C16 6.9(2)
C7 C8 C9 N1 -5.1(2)
C16 C8 C9 N1 166.03(16)
C7 C8 C9 C10 173.00(15)
C16 C8 C9 C10 -15.8(2)
N1 C9 C10 C15 142.46(17)
C8 C9 C10 C15 -35.8(2)
N1 C9 C10 C11 -34.1(2)
C8 C9 C10 C11 147.65(17)
C15 C10 C11 C12 1.4(3)
C9 C10 C11 C12 178.11(17)
C10 C11 C12 C13 -1.0(3)
C11 C12 C13 C14 -0.1(3)
C12 C13 C14 C15 0.8(3)
C13 C14 C15 C10 -0.4(3)
C11 C10 C15 C14 -0.7(3)
C9 C10 C15 C14 -177.33(17)
C7 C8 C16 O1 129.81(19)
C9 C8 C16 O1 -41.3(3)
C7 C8 C16 O2 -46.8(2)
C9 C8 C16 O2 142.12(16)
C8 C7 C19 O3 -79.2(2)
C6 C7 C19 O3 94.9(2)
C8 C7 C19 C20 102.8(2)
C6 C7 C19 C20 -83.2(2)
O3 C19 C20 C21 -178.28(19)
C7 C19 C20 C21 -0.3(3)
O3 C19 C20 C25 3.7(3)
C7 C19 C20 C25 -178.29(17)
C25 C20 C21 C22 0.6(3)
C19 C20 C21 C22 -177.43(19)
C20 C21 C22 C23 0.3(4)
C21 C22 C23 C24 -0.3(4)
C22 C23 C24 C25 -0.6(5)
C23 C24 C25 C20 1.5(4)
C21 C20 C25 C24 -1.5(3)
C19 C20 C25 C24 176.5(2)
C8 C9 N1 C1 1.0(2)
C10 C9 N1 C1 -177.27(15)
C6 C1 N1 C9 4.0(2)
C2 C1 N1 C9 -176.21(16)
O1 C16 O2 C17 -4.9(3)
C8 C16 O2 C17 171.72(14)
C18 C17 O2 C16 -148.61(17)

loop_
_cod_related_entry_id
_cod_related_entry_database
_cod_related_entry_code
1 ChemSpider 30651867
